data_4515406
loop_
_publ_author_name
'Sarkar, Koushik'
'Khasimbi, Shaik'
'Mandal, Souvik'
'Dastidar, Parthasarathi'

_publ_section_title
;
 Rationally Developed Metallogelators Derived from Pyridyl Derivatives of
 NSAIDs Displaying Anti-Inflammatory and Anticancer Activities.
;
_journal_issue 36
_journal_name_full 'ACS applied materials &amp; interfaces'
_journal_page_first 30649
_journal_page_last 30661
_journal_paper_doi 10.1021/acsami.8b09872
_journal_volume 10
_journal_year 2018
_chemical_formula_moiety 'C20 H17 F N2 O'
_chemical_formula_sum 'C20 H17 F N2 O'
_chemical_formula_weight 320.35
_space_group_crystal_system monoclinic
_space_group_IT_number 7
_space_group_name_Hall 'P -2yc'
_space_group_name_H-M_alt 'P 1 c 1'
_atom_sites_solution_hydrogens geom
_atom_sites_solution_primary direct
_audit_creation_date 2018-08-13
_audit_creation_method
;
Olex2 1.2
(compiled 2017.08.10 svn.r3458 for OlexSys, GUI svn.r5381)
;
_cell_angle_alpha 90
_cell_angle_beta 97.243(9)
_cell_angle_gamma 90
_cell_formula_units_Z 4
_cell_length_a 16.880(2)
_cell_length_b 10.0110(12)
_cell_length_c 9.7853(13)
_cell_measurement_reflns_used 4152
_cell_measurement_temperature 296(2)
_cell_measurement_theta_max 19.210
_cell_measurement_theta_min 2.370
_cell_volume 1640.4(4)
_computing_cell_refinement 'SAINT V8.38A (?, 2016)'
_computing_data_reduction 'SAINT V8.38A (?, 2016)'
_computing_molecular_graphics 'Olex2 (Dolomanov et al., 2009)'
_computing_publication_material 'Olex2 (Dolomanov et al., 2009)'
_computing_structure_refinement 'XL (Sheldrick, 2008)'
_computing_structure_solution 'SIR2004 (Burla et al., 2007)'
_diffrn_ambient_temperature 296.15
_diffrn_measured_fraction_theta_full 0.998
_diffrn_measured_fraction_theta_max 0.998
_diffrn_measurement_device_type 'Bruker APEX-II CCD'
_diffrn_measurement_method '\f and \w scans'
_diffrn_radiation_type MoK\a
_diffrn_radiation_wavelength 0.71073
_diffrn_reflns_av_R_equivalents 0.0847
_diffrn_reflns_av_unetI/netI 0.0470
_diffrn_reflns_Laue_measured_fraction_full 0.998
_diffrn_reflns_Laue_measured_fraction_max 0.998
_diffrn_reflns_limit_h_max 18
_diffrn_reflns_limit_h_min -18
_diffrn_reflns_limit_k_max 11
_diffrn_reflns_limit_k_min -11
_diffrn_reflns_limit_l_max 10
_diffrn_reflns_limit_l_min -10
_diffrn_reflns_number 34511
_diffrn_reflns_point_group_measured_fraction_full 0.997
_diffrn_reflns_point_group_measured_fraction_max 0.997
_diffrn_reflns_theta_full 23.024
_diffrn_reflns_theta_max 23.024
_diffrn_reflns_theta_min 1.216
_diffrn_standards_number 0
_exptl_absorpt_coefficient_mu 0.089
_exptl_absorpt_correction_T_max 0.7448
_exptl_absorpt_correction_T_min 0.6731
_exptl_absorpt_correction_type multi-scan
_exptl_absorpt_process_details
'SADABS-2016/2 (Bruker,2016/2) was used for absorption correction. wR2(int) was 0.1202 before and 0.0665 after correction. The Ratio of minimum to maximum transmission is 0.9037. The \l/2 correction factor is Not present.'
_exptl_crystal_colour colourless
_exptl_crystal_colour_primary colourless
_exptl_crystal_density_diffrn 1.297
_exptl_crystal_description plate
_exptl_crystal_F_000 672
_exptl_crystal_size_max 0.3
_exptl_crystal_size_mid 0.28
_exptl_crystal_size_min 0.1
_refine_diff_density_max 0.710
_refine_diff_density_min -0.272
_refine_diff_density_rms 0.062
_refine_ls_extinction_method none
_refine_ls_goodness_of_fit_ref 1.039
_refine_ls_hydrogen_treatment constr
_refine_ls_matrix_type full
_refine_ls_number_parameters 435
_refine_ls_number_reflns 4571
_refine_ls_number_restraints 2
_refine_ls_restrained_S_all 1.039
_refine_ls_R_factor_all 0.1062
_refine_ls_R_factor_gt 0.0753
_refine_ls_shift/su_max 0.000
_refine_ls_shift/su_mean 0.000
_refine_ls_structure_factor_coef Fsqd
_refine_ls_weighting_details 'w=1/[\s^2^(Fo^2^)+(0.1639P)^2^] where P=(Fo^2^+2Fc^2^)/3'
_refine_ls_weighting_scheme calc
_refine_ls_wR_factor_gt 0.2033
_refine_ls_wR_factor_ref 0.2355
_reflns_Friedel_coverage 0.993
_reflns_Friedel_fraction_full 0.997
_reflns_Friedel_fraction_max 0.997
_reflns_number_gt 3254
_reflns_number_total 4571
_reflns_threshold_expression 'I > 2\s(I)'
_cod_data_source_file am8b09872_si_007.cif
_cod_data_source_block 3pyFLR
_cod_database_code 4515406
_shelx_shelxl_version_number 2016/6
_shelx_space_group_comment
;
The symmetry employed for this shelxl refinement is uniquely defined
by the following loop, which should always be used as a source of
symmetry information in preference to the above space-group names.
They are only intended as comments.
;
_shelx_estimated_absorpt_t_max 0.991
_shelx_estimated_absorpt_t_min 0.974
_olex2_refinement_description
;
1. Fixed Uiso
 At 1.2 times of:
  All C(H) groups, All N(H) groups
 At 1.5 times of:
  All C(H,H,H) groups
2.a Ternary CH refined with riding coordinates:
 C009(H009), C00Y(H00Y)
2.b Aromatic/amide H refined with riding coordinates:
 N002(H002), C007(H007), N00F(H00F), C00H(H00H), C00J(H00J), C00K(H00K),
 C00O(H00O), C00P(H00P), C00Q(H00Q), C00R(H00R), C00S(H00S), C00T(H00T),
 C00V(H00V), C00X(H00X), C00Z(H00Z), C011(H011), C012(H012), C014(H014),
 C015(H015), C016(H016), C017(H017), C018(H018), C019(H019), C01A(H01A),
 C01B(H01e), C01C(H01f)
2.c Idealised Me refined as rotating group:
 C00U(H00a,H00b,H00c), C010(H01b,H01c,H01d)
;
_olex2_submission_special_instructions 'No special instructions were received'

loop_
_space_group_symop_operation_xyz
'x, y, z'
'x, -y, z+1/2'

loop_
_atom_site_label
_atom_site_type_symbol
_atom_site_fract_x
_atom_site_fract_y
_atom_site_fract_z
_atom_site_U_iso_or_equiv
_atom_site_adp_type
_atom_site_occupancy
_atom_site_site_symmetry_order
_atom_site_calc_flag
_atom_site_refinement_flags_posn
O001 O 0.1556(4) 0.9687(6) 0.6584(6) 0.0556(17) Uani 1 1 d .
N002 N 0.1410(4) 1.0716(6) 0.8620(7) 0.0405(16) Uani 1 1 d .
H002 H 0.149080 1.060232 0.949758 0.049 Uiso 1 1 calc R
F003 F 0.4273(4) 0.8038(8) 0.5972(7) 0.093(2) Uani 1 1 d .
N004 N 0.0492(5) 1.3466(7) 0.6410(8) 0.057(2) Uani 1 1 d .
C005 C 0.1038(5) 1.1922(8) 0.8148(8) 0.040(2) Uani 1 1 d .
O006 O 0.8308(5) 0.5072(8) 0.0373(7) 0.080(2) Uani 1 1 d .
C007 C 0.0835(6) 1.2257(9) 0.6804(8) 0.052(2) Uani 1 1 d .
H007 H 0.093179 1.164734 0.612632 0.062 Uiso 1 1 calc R
C008 C 0.1657(5) 0.9704(8) 0.7823(10) 0.050(2) Uani 1 1 d .
C009 C 0.2086(5) 0.8579(8) 0.8675(9) 0.048(2) Uani 1 1 d .
H009 H 0.202486 0.873038 0.964554 0.057 Uiso 1 1 calc R
C00A C 0.4436(6) 0.6279(9) 0.1962(10) 0.055(2) Uani 1 1 d .
C00B C 0.2967(5) 0.8618(8) 0.8528(8) 0.046(2) Uani 1 1 d .
C00C C 0.7004(6) 0.6397(9) 0.2066(12) 0.062(3) Uani 1 1 d .
F00D F 0.5524(5) 0.6526(10) 0.4393(8) 0.117(3) Uani 1 1 d .
C00E C 0.8252(5) 0.5226(9) 0.1637(10) 0.051(2) Uani 1 1 d .
N00F N 0.8472(5) 0.4261(8) 0.2537(8) 0.062(2) Uani 1 1 d .
H00F H 0.837531 0.440240 0.336734 0.075 Uiso 1 1 calc R
C00G C 0.5319(6) 0.6319(10) 0.1981(10) 0.057(3) Uani 1 1 d .
C00H C 0.3515(6) 0.8980(9) 0.9605(9) 0.051(2) Uani 1 1 d .
H00H H 0.333546 0.921278 1.043399 0.061 Uiso 1 1 calc R
C00I C 0.4625(6) 0.8738(9) 0.8268(10) 0.056(2) Uani 1 1 d .
C00J C 0.4313(7) 0.9018(10) 0.9524(10) 0.063(3) Uani 1 1 d .
H00J H 0.466308 0.923154 1.030546 0.075 Uiso 1 1 calc R
C00K C 0.6658(7) 0.6427(11) 0.3257(12) 0.069(3) Uani 1 1 d .
H00K H 0.697379 0.644768 0.410731 0.083 Uiso 1 1 calc R
C00L C 0.5842(7) 0.6425(11) 0.3189(11) 0.070(3) Uani 1 1 d .
N00M N 0.9601(7) 0.1293(12) 0.3397(13) 0.096(3) Uani 1 1 d .
C00N C 0.4046(6) 0.8352(9) 0.7192(9) 0.053(2) Uani 1 1 d .
C00O C 0.9535(7) 0.0660(12) 0.2246(19) 0.089(4) Uani 1 1 d .
H00O H 0.977395 -0.017597 0.222696 0.107 Uiso 1 1 calc R
C00P C 0.5868(7) 0.7851(12) 0.7420(11) 0.072(3) Uani 1 1 d .
H00P H 0.557542 0.713785 0.700881 0.087 Uiso 1 1 calc R
C00Q C 0.5674(6) 0.6256(11) 0.0803(11) 0.070(3) Uani 1 1 d .
H00Q H 0.535737 0.615607 -0.003994 0.084 Uiso 1 1 calc R
C00R C 0.3254(6) 0.8306(9) 0.7302(9) 0.054(2) Uani 1 1 d .
H00R H 0.289724 0.806000 0.654041 0.064 Uiso 1 1 calc R
C00S C 0.0889(7) 1.2818(11) 0.9154(10) 0.073(3) Uani 1 1 d .
H00S H 0.100428 1.259721 1.008093 0.088 Uiso 1 1 calc R
C00T C 0.3984(7) 0.5402(11) 0.1065(13) 0.079(3) Uani 1 1 d .
H00T H 0.423466 0.485447 0.048344 0.094 Uiso 1 1 calc R
C00U C 0.1690(6) 0.7241(9) 0.8231(11) 0.064(3) Uani 1 1 d .
H00A H 0.114190 0.725546 0.839931 0.097 Uiso 1 1 calc GR
H00B H 0.196530 0.652923 0.874889 0.097 Uiso 1 1 calc GR
H00C H 0.171467 0.710214 0.726640 0.097 Uiso 1 1 calc GR
C00V C 0.0562(7) 1.4065(10) 0.8758(12) 0.075(3) Uani 1 1 d .
H00V H 0.047687 1.470589 0.941255 0.090 Uiso 1 1 calc R
C00W C 0.8845(5) 0.3029(9) 0.2302(10) 0.055(2) Uani 1 1 d .
C00X C 0.6524(7) 0.6341(11) 0.0836(11) 0.071(3) Uani 1 1 d .
H00X H 0.674847 0.635792 0.001659 0.085 Uiso 1 1 calc R
C00Y C 0.7905(7) 0.6491(10) 0.2173(13) 0.074(3) Uani 1 1 d .
H00Y H 0.810257 0.654434 0.315667 0.088 Uiso 1 1 calc R
C00Z C 0.7116(8) 0.8966(16) 0.7957(17) 0.095(4) Uani 1 1 d .
H00Z H 0.765992 0.902467 0.789127 0.114 Uiso 1 1 calc R
C010 C 0.8194(7) 0.7736(10) 0.1514(13) 0.080(3) Uani 1 1 d .
H01B H 0.789693 0.785773 0.061934 0.119 Uiso 1 1 calc GR
H01C H 0.875113 0.764518 0.142358 0.119 Uiso 1 1 calc GR
H01D H 0.811745 0.849696 0.208029 0.119 Uiso 1 1 calc GR
C011 C 0.6669(8) 0.7948(15) 0.7301(13) 0.086(4) Uani 1 1 d .
H011 H 0.690871 0.732740 0.677814 0.104 Uiso 1 1 calc R
C012 C 0.0373(6) 1.4313(11) 0.7388(11) 0.063(3) Uani 1 1 d .
H012 H 0.014525 1.513503 0.712882 0.075 Uiso 1 1 calc R
C013 C 0.5487(6) 0.8807(10) 0.8149(11) 0.061(3) Uani 1 1 d .
C014 C 0.2799(9) 0.6149(18) 0.1879(18) 0.102(4) Uani 1 1 d .
H014 H 0.224801 0.608300 0.186357 0.122 Uiso 1 1 calc R
C015 C 0.3209(8) 0.7009(15) 0.2700(14) 0.084(4) Uani 1 1 d .
H015 H 0.294469 0.757397 0.324589 0.101 Uiso 1 1 calc R
C016 C 0.6763(7) 0.9874(14) 0.8694(18) 0.099(4) Uani 1 1 d .
H016 H 0.706725 1.054895 0.915410 0.119 Uiso 1 1 calc R
C017 C 0.4026(7) 0.7080(12) 0.2760(12) 0.075(3) Uani 1 1 d .
H017 H 0.430564 0.768635 0.335817 0.090 Uiso 1 1 calc R
C018 C 0.9259(7) 0.2455(12) 0.3403(11) 0.072(3) Uani 1 1 d .
H018 H 0.930534 0.292077 0.423188 0.087 Uiso 1 1 calc R
C019 C 0.3190(8) 0.5352(13) 0.1045(16) 0.094(4) Uani 1 1 d .
H019 H 0.289669 0.475924 0.044838 0.113 Uiso 1 1 calc R
C01A C 0.5938(8) 0.9813(12) 0.8776(16) 0.093(4) Uani 1 1 d .
H01A H 0.569891 1.046572 0.926317 0.112 Uiso 1 1 calc R
C01B C 0.9137(8) 0.1139(13) 0.1060(14) 0.090(4) Uani 1 1 d .
H01E H 0.910279 0.064398 0.025074 0.108 Uiso 1 1 calc R
C01C C 0.8794(9) 0.2346(13) 0.1080(12) 0.089(4) Uani 1 1 d .
H01F H 0.852598 0.271242 0.027887 0.107 Uiso 1 1 calc R

loop_
_atom_site_aniso_label
_atom_site_aniso_U_11
_atom_site_aniso_U_22
_atom_site_aniso_U_33
_atom_site_aniso_U_23
_atom_site_aniso_U_13
_atom_site_aniso_U_12
O001 0.084(5) 0.057(4) 0.027(3) 0.002(3) 0.011(3) 0.016(3)
N002 0.045(4) 0.042(4) 0.035(3) 0.001(3) 0.003(3) 0.004(3)
F003 0.093(5) 0.124(6) 0.067(4) -0.007(4) 0.024(3) 0.010(4)
N004 0.069(5) 0.051(5) 0.050(4) 0.006(4) 0.002(4) 0.012(4)
C005 0.047(5) 0.029(4) 0.045(5) 0.000(4) 0.010(4) -0.006(4)
O006 0.108(6) 0.079(5) 0.054(4) 0.006(4) 0.013(4) 0.006(4)
C007 0.068(6) 0.051(5) 0.036(5) -0.001(4) 0.009(4) 0.009(5)
C008 0.056(6) 0.042(5) 0.054(6) 0.003(4) 0.018(4) 0.005(4)
C009 0.047(5) 0.054(5) 0.043(5) 0.008(4) 0.010(4) 0.006(4)
C00A 0.053(6) 0.052(6) 0.063(6) 0.016(5) 0.016(5) 0.008(5)
C00B 0.062(6) 0.039(5) 0.036(5) 0.006(4) 0.005(4) 0.006(4)
C00C 0.063(7) 0.045(6) 0.079(8) -0.001(5) 0.011(6) 0.003(5)
F00D 0.101(5) 0.176(8) 0.077(5) -0.007(5) 0.025(4) 0.026(5)
C00E 0.046(5) 0.053(5) 0.053(6) 0.011(5) 0.001(4) -0.003(4)
N00F 0.073(6) 0.059(5) 0.056(5) -0.003(4) 0.013(4) 0.003(4)
C00G 0.064(7) 0.061(6) 0.048(6) 0.013(4) 0.012(5) 0.016(5)
C00H 0.057(6) 0.053(5) 0.046(5) 0.002(4) 0.018(4) 0.008(5)
C00I 0.062(6) 0.039(5) 0.069(7) 0.007(4) 0.017(5) 0.008(4)
C00J 0.077(7) 0.050(5) 0.059(6) -0.007(5) -0.001(5) 0.009(5)
C00K 0.070(8) 0.074(7) 0.065(7) -0.013(5) 0.009(6) 0.011(5)
C00L 0.079(8) 0.076(7) 0.057(7) -0.002(5) 0.018(6) 0.006(6)
N00M 0.096(8) 0.080(8) 0.106(9) 0.015(7) -0.012(6) -0.005(6)
C00N 0.067(7) 0.057(5) 0.039(5) 0.004(4) 0.017(5) 0.016(5)
C00O 0.056(7) 0.044(6) 0.167(15) 0.008(8) 0.012(8) 0.010(5)
C00P 0.069(8) 0.082(8) 0.068(7) 0.002(6) 0.015(6) 0.016(6)
C00Q 0.065(7) 0.087(8) 0.057(6) 0.004(5) 0.008(5) 0.027(6)
C00R 0.058(7) 0.053(5) 0.047(5) 0.000(4) -0.002(5) 0.007(5)
C00S 0.100(9) 0.072(7) 0.047(6) -0.002(5) 0.005(5) 0.014(6)
C00T 0.078(9) 0.058(7) 0.099(9) -0.002(6) 0.006(7) 0.014(6)
C00U 0.068(7) 0.041(5) 0.083(7) 0.008(5) 0.003(5) 0.005(5)
C00V 0.110(9) 0.045(6) 0.070(7) -0.010(5) 0.008(6) 0.019(6)
C00W 0.050(6) 0.041(5) 0.073(7) -0.004(5) 0.008(5) -0.001(4)
C00X 0.090(9) 0.065(7) 0.064(7) 0.009(5) 0.033(6) 0.023(6)
C00Y 0.079(8) 0.047(6) 0.097(8) 0.003(5) 0.018(6) 0.006(5)
C00Z 0.066(8) 0.099(10) 0.124(11) 0.036(9) 0.028(8) 0.007(8)
C010 0.086(8) 0.049(6) 0.108(9) -0.005(6) 0.029(7) -0.013(6)
C011 0.074(9) 0.104(10) 0.083(8) 0.009(8) 0.016(6) 0.031(8)
C012 0.058(6) 0.060(6) 0.071(7) 0.006(5) 0.011(5) 0.009(5)
C013 0.052(6) 0.054(6) 0.078(7) 0.009(5) 0.017(5) 0.010(5)
C014 0.065(8) 0.120(12) 0.122(12) 0.027(10) 0.021(8) 0.011(9)
C015 0.062(8) 0.107(10) 0.088(9) 0.013(8) 0.024(7) 0.022(7)
C016 0.059(8) 0.078(9) 0.161(13) 0.010(9) 0.014(8) -0.010(6)
C017 0.082(9) 0.074(8) 0.071(7) 0.008(6) 0.022(6) 0.012(6)
C018 0.084(8) 0.063(8) 0.069(7) 0.001(6) 0.007(6) -0.001(6)
C019 0.072(9) 0.086(9) 0.124(10) -0.006(8) 0.010(8) 0.008(7)
C01A 0.079(9) 0.061(7) 0.143(12) 0.007(8) 0.024(8) 0.006(6)
C01B 0.110(10) 0.076(9) 0.085(9) -0.020(7) 0.015(8) 0.016(7)
C01C 0.130(11) 0.079(9) 0.057(7) 0.000(6) 0.003(7) 0.029(7)

loop_
_atom_type_symbol
_atom_type_description
_atom_type_scat_dispersion_real
_atom_type_scat_dispersion_imag
_atom_type_scat_source
C C 0.0033 0.0016 'International Tables Vol C Tables 4.2.6.8 and 6.1.1.4'
H H 0.0000 0.0000 'International Tables Vol C Tables 4.2.6.8 and 6.1.1.4'
F F 0.0171 0.0103 'International Tables Vol C Tables 4.2.6.8 and 6.1.1.4'
N N 0.0061 0.0033 'International Tables Vol C Tables 4.2.6.8 and 6.1.1.4'
O O 0.0106 0.0060 'International Tables Vol C Tables 4.2.6.8 and 6.1.1.4'

loop_
_geom_angle_atom_site_label_1
_geom_angle_atom_site_label_2
_geom_angle_atom_site_label_3
_geom_angle
C005 N002 H002 116.6
C008 N002 H002 116.6
C008 N002 C005 126.8(7)
C012 N004 C007 117.5(8)
C007 C005 N002 125.1(7)
C007 C005 C00S 119.0(8)
C00S C005 N002 115.9(7)
N004 C007 H007 118.9
C005 C007 N004 122.3(8)
C005 C007 H007 118.9
O001 C008 N002 124.6(8)
O001 C008 C009 122.4(8)
N002 C008 C009 113.0(8)
C008 C009 H009 108.3
C008 C009 C00U 109.2(7)
C00B C009 C008 109.5(7)
C00B C009 H009 108.3
C00B C009 C00U 113.2(7)
C00U C009 H009 108.3
C00T C00A C00G 119.4(9)
C017 C00A C00G 123.8(10)
C017 C00A C00T 116.8(10)
C00H C00B C009 120.9(8)
C00H C00B C00R 116.9(8)
C00R C00B C009 122.2(8)
C00K C00C C00Y 118.2(11)
C00X C00C C00K 118.8(10)
C00X C00C C00Y 122.9(10)
O006 C00E N00F 120.8(9)
O006 C00E C00Y 121.4(9)
N00F C00E C00Y 117.8(9)
C00E N00F H00F 115.9
C00E N00F C00W 128.2(8)
C00W N00F H00F 115.9
C00L C00G C00A 122.8(9)
C00Q C00G C00A 122.3(9)
C00Q C00G C00L 115.0(9)
C00B C00H H00H 118.5
C00J C00H C00B 122.9(8)
C00J C00H H00H 118.5
C00J C00I C013 122.2(9)
C00N C00I C00J 113.9(9)
C00N C00I C013 123.8(9)
C00H C00J C00I 121.4(9)
C00H C00J H00J 119.3
C00I C00J H00J 119.3
C00C C00K H00K 120.2
C00C C00K C00L 119.5(10)
C00L C00K H00K 120.2
F00D C00L C00G 117.8(10)
F00D C00L C00K 117.5(10)
C00K C00L C00G 124.7(9)
C00O N00M C018 117.2(11)
F003 C00N C00I 119.1(9)
F003 C00N C00R 117.3(9)
C00R C00N C00I 123.6(8)
N00M C00O H00O 118.1
N00M C00O C01B 123.7(11)
C01B C00O H00O 118.1
C011 C00P H00P 119.5
C011 C00P C013 121.0(12)
C013 C00P H00P 119.5
C00G C00Q H00Q 119.2
C00G C00Q C00X 121.5(10)
C00X C00Q H00Q 119.2
C00B C00R H00R 119.4
C00N C00R C00B 121.2(8)
C00N C00R H00R 119.4
C005 C00S H00S 120.5
C005 C00S C00V 119.0(9)
C00V C00S H00S 120.5
C00A C00T H00T 120.0
C019 C00T C00A 119.9(11)
C019 C00T H00T 120.0
C009 C00U H00A 109.5
C009 C00U H00B 109.5
C009 C00U H00C 109.5
H00A C00U H00B 109.5
H00A C00U H00C 109.5
H00B C00U H00C 109.5
C00S C00V H00V 121.0
C012 C00V C00S 118.0(10)
C012 C00V H00V 121.0
C018 C00W N00F 116.2(9)
C018 C00W C01C 117.2(10)
C01C C00W N00F 126.5(9)
C00C C00X C00Q 120.3(10)
C00C C00X H00X 119.8
C00Q C00X H00X 119.8
C00C C00Y C00E 110.6(9)
C00C C00Y H00Y 106.6
C00E C00Y H00Y 106.6
C010 C00Y C00C 113.4(9)
C010 C00Y C00E 112.4(9)
C010 C00Y H00Y 106.6
C011 C00Z H00Z 120.2
C016 C00Z H00Z 120.2
C016 C00Z C011 119.7(12)
C00Y C010 H01B 109.5
C00Y C010 H01C 109.5
C00Y C010 H01D 109.5
H01B C010 H01C 109.5
H01B C010 H01D 109.5
H01C C010 H01D 109.5
C00P C011 C00Z 120.0(12)
C00P C011 H011 120.0
C00Z C011 H011 120.0
N004 C012 C00V 124.2(10)
N004 C012 H012 117.9
C00V C012 H012 117.9
C00P C013 C00I 122.0(10)
C01A C013 C00I 120.0(10)
C01A C013 C00P 118.0(10)
C015 C014 H014 120.4
C015 C014 C019 119.3(14)
C019 C014 H014 120.4
C014 C015 H015 119.7
C014 C015 C017 120.6(13)
C017 C015 H015 119.7
C00Z C016 H016 119.6
C00Z C016 C01A 120.7(13)
C01A C016 H016 119.6
C00A C017 C015 121.5(12)
C00A C017 H017 119.2
C015 C017 H017 119.2
N00M C018 C00W 124.6(11)
N00M C018 H018 117.7
C00W C018 H018 117.7
C00T C019 C014 121.8(14)
C00T C019 H019 119.1
C014 C019 H019 119.1
C013 C01A C016 120.5(13)
C013 C01A H01A 119.7
C016 C01A H01A 119.7
C00O C01B H01E 120.8
C01C C01B C00O 118.4(12)
C01C C01B H01E 120.8
C00W C01C H01F 120.6
C01B C01C C00W 118.9(11)
C01B C01C H01F 120.6

loop_
_geom_bond_atom_site_label_1
_geom_bond_atom_site_label_2
_geom_bond_distance
O001 C008 1.203(10)
N002 H002 0.8600
N002 C005 1.411(10)
N002 C008 1.374(11)
F003 C00N 1.336(11)
N004 C007 1.377(12)
N004 C012 1.313(13)
C005 C007 1.359(11)
C005 C00S 1.378(13)
O006 C00E 1.261(11)
C007 H007 0.9300
C008 C009 1.528(12)
C009 H009 0.9800
C009 C00B 1.511(12)
C009 C00U 1.535(13)
C00A C00G 1.489(14)
C00A C00T 1.398(15)
C00A C017 1.367(15)
C00B C00H 1.361(13)
C00B C00R 1.386(12)
C00C C00K 1.369(15)
C00C C00X 1.364(15)
C00C C00Y 1.514(16)
F00D C00L 1.359(12)
C00E N00F 1.328(12)
C00E C00Y 1.517(15)
N00F H00F 0.8600
N00F C00W 1.417(12)
C00G C00L 1.388(15)
C00G C00Q 1.366(13)
C00H H00H 0.9300
C00H C00J 1.361(14)
C00I C00J 1.425(14)
C00I C00N 1.397(14)
C00I C013 1.475(14)
C00J H00J 0.9300
C00K H00K 0.9300
C00K C00L 1.370(15)
N00M C00O 1.285(18)
N00M C018 1.299(16)
C00N C00R 1.356(13)
C00O H00O 0.9300
C00O C01B 1.353(19)
C00P H00P 0.9300
C00P C011 1.375(17)
C00P C013 1.398(15)
C00Q H00Q 0.9300
C00Q C00X 1.433(15)
C00R H00R 0.9300
C00S H00S 0.9300
C00S C00V 1.400(15)
C00T H00T 0.9300
C00T C019 1.338(17)
C00U H00A 0.9600
C00U H00B 0.9600
C00U H00C 0.9600
C00V H00V 0.9300
C00V C012 1.361(15)
C00W C018 1.338(14)
C00W C01C 1.371(15)
C00X H00X 0.9300
C00Y H00Y 0.9800
C00Y C010 1.512(16)
C00Z H00Z 0.9300
C00Z C011 1.38(2)
C00Z C016 1.35(2)
C010 H01B 0.9600
C010 H01C 0.9600
C010 H01D 0.9600
C011 H011 0.9300
C012 H012 0.9300
C013 C01A 1.362(16)
C014 H014 0.9300
C014 C015 1.31(2)
C014 C019 1.37(2)
C015 H015 0.9300
C015 C017 1.374(16)
C016 H016 0.9300
C016 C01A 1.406(18)
C017 H017 0.9300
C018 H018 0.9300
C019 H019 0.9300
C01A H01A 0.9300
C01B H01E 0.9300
C01B C01C 1.341(17)
C01C H01F 0.9300
